data_4312386
loop_
_publ_author_name
'Frank Wiesbrock'
'Hubert Schmidbaur'

_publ_section_title
;
 Crystal Structures of Rubidium and Cesium Anthranilates and Salicylates
;
_journal_name_full 'Inorganic Chemistry'
_journal_page_first 7283
_journal_page_last 7289
_journal_paper_doi 10.1021/ic034427t
_journal_volume 42
_journal_year 2003
_chemical_formula_sum 'C7 H7 Cs O4'
_chemical_formula_weight 288.04
_chemical_name_systematic
; 
 ? 
;
_space_group_IT_number 14
_symmetry_cell_setting monoclinic
_symmetry_space_group_name_Hall '-P 2ybc'
_symmetry_space_group_name_H-M 'P 1 21/c 1'
_atom_sites_solution_hydrogens geom
_atom_sites_solution_primary direct
_atom_sites_solution_secondary difmap
_audit_creation_method SHELXL-97
_cell_angle_alpha 90.00
_cell_angle_beta 99.864(2)
_cell_angle_gamma 90.00
_cell_formula_units_Z 4
_cell_length_a 11.6238(4)
_cell_length_b 5.8212(2)
_cell_length_c 13.2502(5)
_cell_measurement_reflns_used 33967
_cell_measurement_temperature 143(2)
_cell_volume 883.31(5)
_computing_cell_refinement DENZO
_computing_data_collection XPRESS
_computing_data_reduction SCALEPACK
_computing_molecular_graphics SHELXTL
_computing_publication_material 'SHELXL-97 (Sheldrick, 1997)'
_computing_structure_refinement 'SHELXL-97 (Sheldrick, 1997)'
_computing_structure_solution 'SHELXS-97 (Sheldrick, 1990)'
_diffrn_ambient_temperature 143(2)
_diffrn_measured_fraction_theta_full 0.994
_diffrn_measured_fraction_theta_max 0.994
_diffrn_measurement_device_type 'Nonius DIP 2020'
_diffrn_measurement_method phi-rotation
_diffrn_radiation_monochromator graphite
_diffrn_radiation_source 'fine-focus sealed tube'
_diffrn_radiation_type MoK\a
_diffrn_radiation_wavelength 0.71073
_diffrn_reflns_av_R_equivalents 0.0457
_diffrn_reflns_av_sigmaI/netI 0.0304
_diffrn_reflns_limit_h_max 14
_diffrn_reflns_limit_h_min -14
_diffrn_reflns_limit_k_max 7
_diffrn_reflns_limit_k_min -7
_diffrn_reflns_limit_l_max 16
_diffrn_reflns_limit_l_min -17
_diffrn_reflns_number 33967
_diffrn_reflns_theta_full 27.18
_diffrn_reflns_theta_max 27.18
_diffrn_reflns_theta_min 3.32
_exptl_absorpt_coefficient_mu 4.164
_exptl_absorpt_correction_T_max 0.788
_exptl_absorpt_correction_T_min 0.386
_exptl_absorpt_correction_type DELABS
_exptl_crystal_colour colourless
_exptl_crystal_density_diffrn 2.166
_exptl_crystal_density_method 'not measured'
_exptl_crystal_description block
_exptl_crystal_F_000 544
_exptl_crystal_size_max 0.30
_exptl_crystal_size_mid 0.30
_exptl_crystal_size_min 0.20
_refine_diff_density_max 1.363
_refine_diff_density_min -1.767
_refine_diff_density_rms 0.167
_refine_ls_extinction_method none
_refine_ls_goodness_of_fit_ref 1.159
_refine_ls_hydrogen_treatment mixed
_refine_ls_matrix_type full
_refine_ls_number_parameters 121
_refine_ls_number_reflns 1960
_refine_ls_number_restraints 2
_refine_ls_restrained_S_all 1.158
_refine_ls_R_factor_all 0.0327
_refine_ls_R_factor_gt 0.0325
_refine_ls_shift/su_max 0.001
_refine_ls_shift/su_mean 0.000
_refine_ls_structure_factor_coef Fsqd
_refine_ls_weighting_details 'calc w=1/[\s^2^(Fo^2^)+(0.0529P)^2^+0.8476P] where P=(Fo^2^+2Fc^2^)/3'
_refine_ls_weighting_scheme calc
_refine_ls_wR_factor_gt 0.0874
_refine_ls_wR_factor_ref 0.0876
_reflns_number_gt 1946
_reflns_number_total 1960
_reflns_threshold_expression >2sigma(I)
_cod_data_source_file ic034427tsi20030814_054038_2.cif
_cod_data_source_block wies22
_cod_database_code 4312386

loop_
_symmetry_equiv_pos_as_xyz
'x, y, z'
'-x, y+1/2, -z+1/2'
'-x, -y, -z'
'x, -y-1/2, z-1/2'

loop_
_atom_site_label
_atom_site_type_symbol
_atom_site_fract_x
_atom_site_fract_y
_atom_site_fract_z
_atom_site_U_iso_or_equiv
_atom_site_adp_type
_atom_site_occupancy
_atom_site_symmetry_multiplicity
_atom_site_calc_flag
_atom_site_refinement_flags
_atom_site_disorder_assembly
_atom_site_disorder_group
C1 C 0.2227(2) -0.1632(6) 0.2551(2) 0.0276(6) Uani 1 1 d . . .
C3 C 0.1071(3) 0.1840(7) 0.2637(3) 0.0388(8) Uani 1 1 d . . .
H3 H 0.0768 0.2990 0.3027 0.047 Uiso 1 1 calc R . .
C6 C 0.1941(3) -0.1559(7) 0.1487(3) 0.0343(7) Uani 1 1 d . . .
H6 H 0.2222 -0.2722 0.1089 0.041 Uiso 1 1 calc R . .
C4 C 0.0824(3) 0.1904(7) 0.1577(4) 0.0421(9) Uani 1 1 d . . .
H4 H 0.0363 0.3120 0.1244 0.051 Uiso 1 1 calc R . .
C5 C 0.1241(3) 0.0217(8) 0.0997(2) 0.0412(8) Uani 1 1 d . . .
H5 H 0.1053 0.0261 0.0271 0.049 Uiso 1 1 calc R . .
C2 C 0.1764(3) 0.0084(6) 0.3128(2) 0.0309(6) Uani 1 1 d . . .
O1 O 0.3154(2) -0.3566(5) 0.40386(17) 0.0379(5) Uani 1 1 d . . .
O2 O 0.35692(19) -0.4680(4) 0.25317(17) 0.0347(5) Uani 1 1 d . . .
C7 C 0.3023(3) -0.3430(6) 0.3071(2) 0.0289(6) Uani 1 1 d . . .
Cs1 Cs 0.396221(16) -0.72354(4) 0.566293(15) 0.03015(13) Uani 1 1 d . . .
O01 O 0.4938(3) -0.7895(5) 0.3670(2) 0.0390(6) Uani 1 1 d D . .
O3 O 0.1989(2) 0.0042(5) 0.41698(18) 0.0398(6) Uani 1 1 d . . .
H02 H 0.439(4) -0.706(8) 0.330(4) 0.054(15) Uiso 1 1 d D . .
H01 H 0.547(3) -0.808(9) 0.328(3) 0.053(14) Uiso 1 1 d D . .
H03 H 0.233(6) -0.139(15) 0.424(5) 0.09(2) Uiso 1 1 d . . .

loop_
_atom_site_aniso_label
_atom_site_aniso_U_11
_atom_site_aniso_U_22
_atom_site_aniso_U_33
_atom_site_aniso_U_23
_atom_site_aniso_U_13
_atom_site_aniso_U_12
C1 0.0239(13) 0.0286(14) 0.0293(15) 0.0042(13) 0.0013(11) -0.0016(12)
C3 0.0363(17) 0.0318(17) 0.049(2) 0.0019(16) 0.0089(15) 0.0031(14)
C6 0.0313(15) 0.0419(19) 0.0299(16) -0.0031(16) 0.0060(12) -0.0009(14)
C4 0.0323(16) 0.0413(19) 0.052(2) 0.0169(19) 0.0049(15) 0.0041(16)
C5 0.0309(15) 0.061(2) 0.0304(15) 0.0108(17) 0.0012(12) 0.0014(15)
C2 0.0344(14) 0.0313(16) 0.0272(13) -0.0026(13) 0.0055(11) -0.0036(13)
O1 0.0449(13) 0.0402(14) 0.0283(11) 0.0066(11) 0.0054(9) 0.0050(11)
O2 0.0363(11) 0.0356(13) 0.0337(11) 0.0031(10) 0.0103(9) 0.0067(10)
C7 0.0292(14) 0.0307(16) 0.0264(14) 0.0041(13) 0.0034(11) -0.0003(12)
Cs1 0.03602(18) 0.02840(18) 0.02644(18) 0.00345(6) 0.00651(11) 0.00184(6)
O01 0.0471(15) 0.0425(15) 0.0295(13) 0.0063(11) 0.0125(11) 0.0148(11)
O3 0.0502(14) 0.0403(15) 0.0286(11) -0.0067(11) 0.0055(9) 0.0014(12)

loop_
_atom_type_symbol
_atom_type_description
_atom_type_scat_dispersion_real
_atom_type_scat_dispersion_imag
_atom_type_scat_source
C C 0.0033 0.0016 'International Tables Vol C Tables 4.2.6.8 and 6.1.1.4'
H H 0.0000 0.0000 'International Tables Vol C Tables 4.2.6.8 and 6.1.1.4'
O O 0.0106 0.0060 'International Tables Vol C Tables 4.2.6.8 and 6.1.1.4'
Cs Cs -0.3680 2.1192 'International Tables Vol C Tables 4.2.6.8 and 6.1.1.4'

loop_
_geom_angle_atom_site_label_1
_geom_angle_atom_site_label_2
_geom_angle_atom_site_label_3
_geom_angle
_geom_angle_site_symmetry_1
_geom_angle_site_symmetry_3
_geom_angle_publ_flag
C6 C1 C2 118.5(3) . . ?
C6 C1 C7 120.9(3) . . ?
C2 C1 C7 120.6(3) . . ?
C4 C3 C2 119.8(4) . . ?
C4 C3 H3 120.1 . . ?
C2 C3 H3 120.1 . . ?
C1 C6 C5 120.6(3) . . ?
C1 C6 Cs1 106.0(2) . 4 ?
C5 C6 Cs1 76.1(2) . 4 ?
C1 C6 H6 119.7 . . ?
C5 C6 H6 119.7 . . ?
Cs1 C6 H6 87.9 4 . ?
C3 C4 C5 120.8(3) . . ?
C3 C4 H4 119.6 . . ?
C5 C4 H4 119.6 . . ?
C4 C5 C6 119.7(3) . . ?
C4 C5 Cs1 104.1(3) . 4 ?
C6 C5 Cs1 80.76(19) . 4 ?
C4 C5 H5 120.1 . . ?
C6 C5 H5 120.1 . . ?
Cs1 C5 H5 85.2 4 . ?
O3 C2 C3 118.8(3) . . ?
O3 C2 C1 120.6(3) . . ?
C3 C2 C1 120.5(3) . . ?
C7 O1 Cs1 136.3(2) . . ?
C7 O1 Cs1 93.15(18) . 3_646 ?
Cs1 O1 Cs1 80.40(6) . 3_646 ?
C7 O2 Cs1 157.73(19) . 4_545 ?
C7 O2 Cs1 82.30(17) . 3_646 ?
Cs1 O2 Cs1 119.60(6) 4_545 3_646 ?
O2 C7 O1 123.4(3) . . ?
O2 C7 C1 118.4(3) . . ?
O1 C7 C1 118.1(3) . . ?
O2 C7 Cs1 77.55(17) . 3_646 ?
O1 C7 Cs1 66.49(17) . 3_646 ?
C1 C7 Cs1 127.8(2) . 3_646 ?
O1 Cs1 O01 66.24(7) . . ?
O1 Cs1 O2 151.65(6) . 4_546 ?
O01 Cs1 O2 136.74(7) . 4_546 ?
O1 Cs1 O01 151.55(7) . 3_636 ?
O01 Cs1 O01 86.40(7) . 3_636 ?
O2 Cs1 O01 51.57(7) 4_546 3_636 ?
O1 Cs1 O3 78.98(7) . 1_545 ?
O01 Cs1 O3 74.72(8) . 1_545 ?
O2 Cs1 O3 91.06(7) 4_546 1_545 ?
O01 Cs1 O3 86.64(8) 3_636 1_545 ?
O1 Cs1 O01 67.44(7) . 3_646 ?
O01 Cs1 O01 99.19(7) . 3_646 ?
O2 Cs1 O01 113.92(7) 4_546 3_646 ?
O01 Cs1 O01 127.83(10) 3_636 3_646 ?
O3 Cs1 O01 145.06(7) 1_545 3_646 ?
O1 Cs1 O1 99.60(6) . 3_646 ?
O01 Cs1 O1 66.94(7) . 3_646 ?
O2 Cs1 O1 105.30(6) 4_546 3_646 ?
O01 Cs1 O1 75.14(7) 3_636 3_646 ?
O3 Cs1 O1 138.15(6) 1_545 3_646 ?
O01 Cs1 O1 60.54(7) 3_646 3_646 ?
O1 Cs1 C5 71.17(8) . 4_556 ?
O01 Cs1 C5 129.09(8) . 4_556 ?
O2 Cs1 C5 80.50(8) 4_546 4_556 ?
O01 Cs1 C5 126.80(9) 3_636 4_556 ?
O3 Cs1 C5 70.88(8) 1_545 4_556 ?
O01 Cs1 C5 88.82(8) 3_646 4_556 ?
O1 Cs1 C5 148.78(8) 3_646 4_556 ?
O1 Cs1 C6 68.95(7) . 4_556 ?
O01 Cs1 C6 135.01(7) . 4_556 ?
O2 Cs1 C6 85.40(7) 4_546 4_556 ?
O01 Cs1 C6 136.93(8) 3_636 4_556 ?
O3 Cs1 C6 93.25(8) 1_545 4_556 ?
O01 Cs1 C6 66.42(8) 3_646 4_556 ?
O1 Cs1 C6 125.69(8) 3_646 4_556 ?
C5 Cs1 C6 23.11(9) 4_556 4_556 ?
O1 Cs1 O2 111.48(6) . 3_646 ?
O01 Cs1 O2 103.97(7) . 3_646 ?
O2 Cs1 O2 81.97(4) 4_546 3_646 ?
O01 Cs1 O2 81.59(7) 3_636 3_646 ?
O3 Cs1 O2 168.22(7) 1_545 3_646 ?
O01 Cs1 O2 46.56(6) 3_646 3_646 ?
O1 Cs1 O2 37.35(5) 3_646 3_646 ?
C5 Cs1 O2 116.88(7) 4_556 3_646 ?
C6 Cs1 O2 95.63(7) 4_556 3_646 ?
O1 Cs1 C7 113.90(7) . 3_646 ?
O01 Cs1 C7 86.63(8) . 3_646 ?
O2 Cs1 C7 87.49(6) 4_546 3_646 ?
O01 Cs1 C7 69.90(8) 3_636 3_646 ?
O3 Cs1 C7 150.98(8) 1_545 3_646 ?
O01 Cs1 C7 58.87(8) 3_646 3_646 ?
O1 Cs1 C7 20.36(6) 3_646 3_646 ?
C5 Cs1 C7 137.03(8) 4_556 3_646 ?
C6 Cs1 C7 115.49(8) 4_556 3_646 ?
O2 Cs1 C7 20.15(6) 3_646 3_646 ?
O1 Cs1 Cs1 52.73(5) . 3_646 ?
O01 Cs1 Cs1 52.10(6) . 3_646 ?
O2 Cs1 Cs1 149.81(4) 4_546 3_646 ?
O01 Cs1 Cs1 116.34(6) 3_636 3_646 ?
O3 Cs1 Cs1 117.37(5) 1_545 3_646 ?
O01 Cs1 Cs1 47.09(5) 3_646 3_646 ?
O1 Cs1 Cs1 46.87(4) 3_646 3_646 ?
C5 Cs1 Cs1 116.83(7) 4_556 3_646 ?
C6 Cs1 Cs1 101.83(6) 4_556 3_646 ?
O2 Cs1 Cs1 68.25(4) 3_646 3_646 ?
C7 Cs1 Cs1 62.82(5) 3_646 3_646 ?
O1 Cs1 H02 51.8(5) . . ?
O01 Cs1 H02 15.6(4) . . ?
O2 Cs1 H02 147.0(9) 4_546 . ?
O01 Cs1 H02 100.0(6) 3_636 . ?
O3 Cs1 H02 68.3(9) 1_545 . ?
O01 Cs1 H02 96.5(10) 3_646 . ?
O1 Cs1 H02 78.1(7) 3_646 . ?
C5 Cs1 H02 113.9(4) 4_556 . ?
C6 Cs1 H02 119.9(4) 4_556 . ?
O2 Cs1 H02 113.3(9) 3_646 . ?
C7 Cs1 H02 98.4(7) 3_646 . ?
Cs1 Cs1 H02 51.4(10) 3_646 . ?
Cs1 O01 Cs1 93.60(7) . 3_636 ?
Cs1 O01 Cs1 80.81(7) . 3_646 ?
Cs1 O01 Cs1 127.83(10) 3_636 3_646 ?
Cs1 O01 H02 95(4) . . ?
Cs1 O01 H02 150(4) 3_636 . ?
Cs1 O01 H02 82(4) 3_646 . ?
Cs1 O01 H01 157(4) . . ?
Cs1 O01 H01 76(4) 3_636 . ?
Cs1 O01 H01 89(3) 3_646 . ?
H02 O01 H01 105(5) . . ?
C2 O3 Cs1 127.9(2) . 1_565 ?
C2 O3 H03 97(4) . . ?
Cs1 O3 H03 98(4) 1_565 . ?

loop_
_geom_bond_atom_site_label_1
_geom_bond_atom_site_label_2
_geom_bond_distance
_geom_bond_site_symmetry_2
_geom_bond_publ_flag
C1 C6 1.392(5) . ?
C1 C2 1.419(5) . ?
C1 C7 1.486(4) . ?
C3 C4 1.384(6) . ?
C3 C2 1.392(5) . ?
C3 H3 0.9500 . ?
C6 C5 1.404(5) . ?
C6 Cs1 3.531(4) 4 ?
C6 H6 0.9500 . ?
C4 C5 1.384(6) . ?
C4 H4 0.9500 . ?
C5 Cs1 3.473(3) 4 ?
C5 H5 0.9500 . ?
C2 O3 1.361(4) . ?
O1 C7 1.267(4) . ?
O1 Cs1 3.063(2) . ?
O1 Cs1 3.341(3) 3_646 ?
O2 C7 1.265(4) . ?
O2 Cs1 3.155(2) 4_545 ?
O2 Cs1 3.584(2) 3_646 ?
C7 Cs1 3.638(3) 3_646 ?
Cs1 O01 3.071(3) . ?
Cs1 O2 3.155(2) 4_546 ?
Cs1 O01 3.173(3) 3_636 ?
Cs1 O3 3.183(3) 1_545 ?
Cs1 O01 3.308(3) 3_646 ?
Cs1 O1 3.341(3) 3_646 ?
Cs1 C5 3.473(3) 4_556 ?
Cs1 C6 3.531(4) 4_556 ?
Cs1 O2 3.584(2) 3_646 ?
Cs1 C7 3.638(3) 3_646 ?
Cs1 Cs1 4.1391(4) 3_646 ?
Cs1 H02 3.26(5) . ?
O01 Cs1 3.173(3) 3_636 ?
O01 Cs1 3.308(3) 3_646 ?
O01 H02 0.879(5) . ?
O01 H01 0.879(5) . ?
O3 Cs1 3.183(3) 1_565 ?
O3 H03 0.92(8) . ?

loop_
_geom_hbond_atom_site_label_D
_geom_hbond_atom_site_label_H
_geom_hbond_atom_site_label_A
_geom_hbond_distance_DH
_geom_hbond_distance_HA
_geom_hbond_distance_DA
_geom_hbond_angle_DHA
_geom_hbond_site_symmetry_A
O01 H02 O2 0.879(5) 1.880(17) 2.736(4) 164(5) .
O01 H01 O2 0.879(5) 1.92(2) 2.752(4) 158(5) 2_645
O3 H03 O1 0.92(8) 1.63(8) 2.521(4) 160(7) .

loop_
_geom_torsion_atom_site_label_1
_geom_torsion_atom_site_label_2
_geom_torsion_atom_site_label_3
_geom_torsion_atom_site_label_4
_geom_torsion
_geom_torsion_site_symmetry_1
_geom_torsion_site_symmetry_2
_geom_torsion_site_symmetry_3
_geom_torsion_site_symmetry_4
_geom_torsion_publ_flag
C2 C1 C6 C5 2.1(5) . . . . ?
C7 C1 C6 C5 -176.5(3) . . . . ?
C2 C1 C6 Cs1 85.2(3) . . . 4 ?
C7 C1 C6 Cs1 -93.4(3) . . . 4 ?
C2 C3 C4 C5 1.2(6) . . . . ?
C3 C4 C5 C6 -1.2(6) . . . . ?
C3 C4 C5 Cs1 -88.5(4) . . . 4 ?
C1 C6 C5 C4 -0.5(5) . . . . ?
Cs1 C6 C5 C4 -101.0(3) 4 . . . ?
C1 C6 C5 Cs1 100.6(3) . . . 4 ?
C4 C3 C2 O3 -179.5(3) . . . . ?
C4 C3 C2 C1 0.5(5) . . . . ?
C6 C1 C2 O3 177.9(3) . . . . ?
C7 C1 C2 O3 -3.5(5) . . . . ?
C6 C1 C2 C3 -2.1(5) . . . . ?
C7 C1 C2 C3 176.5(3) . . . . ?
Cs1 O2 C7 O1 139.4(4) 4_545 . . . ?
Cs1 O2 C7 O1 -50.6(3) 3_646 . . . ?
Cs1 O2 C7 C1 -43.6(7) 4_545 . . . ?
Cs1 O2 C7 C1 126.4(3) 3_646 . . . ?
Cs1 O2 C7 Cs1 -170.0(6) 4_545 . . 3_646 ?
Cs1 O1 C7 O2 -24.1(5) . . . . ?
Cs1 O1 C7 O2 55.3(3) 3_646 . . . ?
Cs1 O1 C7 C1 158.9(2) . . . . ?
Cs1 O1 C7 C1 -121.7(3) 3_646 . . . ?
Cs1 O1 C7 Cs1 -79.4(2) . . . 3_646 ?
C6 C1 C7 O2 10.3(5) . . . . ?
C2 C1 C7 O2 -168.2(3) . . . . ?
C6 C1 C7 O1 -172.5(3) . . . . ?
C2 C1 C7 O1 8.9(5) . . . . ?
C6 C1 C7 Cs1 106.6(3) . . . 3_646 ?
C2 C1 C7 Cs1 -72.0(3) . . . 3_646 ?
C7 O1 Cs1 O01 25.0(3) . . . . ?
Cs1 O1 Cs1 O01 -59.44(7) 3_646 . . . ?
C7 O1 Cs1 O2 -124.2(3) . . . 4_546 ?
Cs1 O1 Cs1 O2 151.28(11) 3_646 . . 4_546 ?
C7 O1 Cs1 O01 8.0(4) . . . 3_636 ?
Cs1 O1 Cs1 O01 -76.46(16) 3_646 . . 3_636 ?
C7 O1 Cs1 O3 -53.0(3) . . . 1_545 ?
Cs1 O1 Cs1 O3 -137.45(6) 3_646 . . 1_545 ?
C7 O1 Cs1 O01 136.9(3) . . . 3_646 ?
Cs1 O1 Cs1 O01 52.39(6) 3_646 . . 3_646 ?
C7 O1 Cs1 O1 84.5(3) . . . 3_646 ?
Cs1 O1 Cs1 O1 0.0 3_646 . . 3_646 ?
C7 O1 Cs1 C5 -126.4(3) . . . 4_556 ?
Cs1 O1 Cs1 C5 149.17(8) 3_646 . . 4_556 ?
C7 O1 Cs1 C6 -150.9(3) . . . 4_556 ?
Cs1 O1 Cs1 C6 124.67(8) 3_646 . . 4_556 ?
C7 O1 Cs1 O2 121.4(3) . . . 3_646 ?
Cs1 O1 Cs1 O2 36.89(6) 3_646 . . 3_646 ?
C7 O1 Cs1 C7 99.6(3) . . . 3_646 ?
Cs1 O1 Cs1 C7 15.18(8) 3_646 . . 3_646 ?
C7 O1 Cs1 Cs1 84.5(3) . . . 3_646 ?
O1 Cs1 O01 Cs1 -171.96(11) . . . 3_636 ?
O2 Cs1 O01 Cs1 -12.69(14) 4_546 . . 3_636 ?
O01 Cs1 O01 Cs1 0.0 3_636 . . 3_636 ?
O3 Cs1 O01 Cs1 -87.49(9) 1_545 . . 3_636 ?
O01 Cs1 O01 Cs1 127.76(10) 3_646 . . 3_636 ?
O1 Cs1 O01 Cs1 75.37(8) 3_646 . . 3_636 ?
C5 Cs1 O01 Cs1 -136.24(10) 4_556 . . 3_636 ?
C6 Cs1 O01 Cs1 -166.53(9) 4_556 . . 3_636 ?
O2 Cs1 O01 Cs1 80.41(8) 3_646 . . 3_636 ?
C7 Cs1 O01 Cs1 70.04(9) 3_646 . . 3_636 ?
Cs1 Cs1 O01 Cs1 127.76(10) 3_646 . . 3_636 ?
O1 Cs1 O01 Cs1 60.28(6) . . . 3_646 ?
O2 Cs1 O01 Cs1 -140.45(7) 4_546 . . 3_646 ?
O01 Cs1 O01 Cs1 -127.76(10) 3_636 . . 3_646 ?
O3 Cs1 O01 Cs1 144.75(8) 1_545 . . 3_646 ?
O01 Cs1 O01 Cs1 0.0 3_646 . . 3_646 ?
O1 Cs1 O01 Cs1 -52.39(6) 3_646 . . 3_646 ?
C5 Cs1 O01 Cs1 96.00(11) 4_556 . . 3_646 ?
C6 Cs1 O01 Cs1 65.71(13) 4_556 . . 3_646 ?
O2 Cs1 O01 Cs1 -47.35(7) 3_646 . . 3_646 ?
C7 Cs1 O01 Cs1 -57.72(7) 3_646 . . 3_646 ?
C3 C2 O3 Cs1 -83.9(4) . . . 1_565 ?
C1 C2 O3 Cs1 96.1(3) . . . 1_565 ?
